data_4127711
loop_
_publ_author_name
'Li, Ping'
'Vik, Erik C.'
'Maier, Josef M.'
'Karki, Ishwor'
'Strickland, Sharon M. S.'
'Umana, Jessica M.'
'Smith, Mark D.'
'Pellechia, Perry J.'
'Shimizu, Ken D.'

_publ_section_title
;
 Electrostatically Driven CO-\p Aromatic Interactions.
;
_journal_issue 32
_journal_name_full 'Journal of the American Chemical Society'
_journal_page_first 12513
_journal_page_last 12517
_journal_paper_doi 10.1021/jacs.9b06363
_journal_volume 141
_journal_year 2019
_chemical_formula_moiety 'C24 H18 N2 O3'
_chemical_formula_sum 'C24 H18 N2 O3'
_chemical_formula_weight 382.40
_space_group_crystal_system monoclinic
_space_group_IT_number 14
_space_group_name_Hall '-P 2yn'
_space_group_name_H-M_alt 'P 1 21/n 1'
_symmetry_space_group_name_Hall '-P 2yn'
_symmetry_space_group_name_H-M 'P 1 21/n 1'
_atom_sites_solution_hydrogens geom
_atom_sites_solution_primary dual
_audit_creation_date 2017-07-11
_audit_creation_method
;
Olex2 1.2
(compiled 2017.03.28 svn.r3405 for OlexSys, GUI svn.r5337)
;
_cell_angle_alpha 90
_cell_angle_beta 103.634(2)
_cell_angle_gamma 90
_cell_formula_units_Z 4
_cell_length_a 15.0526(10)
_cell_length_b 6.9062(5)
_cell_length_c 17.3582(12)
_cell_measurement_reflns_used 9575
_cell_measurement_temperature 100(2)
_cell_measurement_theta_max 30.10
_cell_measurement_theta_min 2.41
_cell_volume 1753.6(2)
_computing_cell_refinement 'SAINT v8.37A (Bruker, 2015)'
_computing_data_collection 'Bruker APEX3 v2016.5-0 (Bruker, 2016)'
_computing_data_reduction 'SAINT v8.37A (Bruker, 2015)'
_computing_molecular_graphics 'Olex2 (Dolomanov et al., 2009)'
_computing_publication_material 'Olex2 (Dolomanov et al., 2009)'
_computing_structure_refinement 'XL (Sheldrick, 2008)'
_computing_structure_solution 'XT (Sheldrick, 2015)'
_diffrn_ambient_temperature 100(2)
_diffrn_detector 'Bruker PHOTON-100 area detector'
_diffrn_detector_area_resol_mean 10.4
_diffrn_detector_type 'CMOS area detector'
_diffrn_measured_fraction_theta_full 0.996
_diffrn_measured_fraction_theta_max 0.996
_diffrn_measurement_device 'three-circle diffractometer'
_diffrn_measurement_device_type 'Bruker D8 Quest'
_diffrn_measurement_method '\w and \f scans'
_diffrn_radiation_monochromator 'mirror optics'
_diffrn_radiation_probe x-ray
_diffrn_radiation_type MoK\a
_diffrn_radiation_wavelength 0.71073
_diffrn_reflns_av_R_equivalents 0.0412
_diffrn_reflns_av_unetI/netI 0.0188
_diffrn_reflns_Laue_measured_fraction_full 0.996
_diffrn_reflns_Laue_measured_fraction_max 0.996
_diffrn_reflns_limit_h_max 21
_diffrn_reflns_limit_h_min -21
_diffrn_reflns_limit_k_max 9
_diffrn_reflns_limit_k_min -9
_diffrn_reflns_limit_l_max 24
_diffrn_reflns_limit_l_min -24
_diffrn_reflns_number 82741
_diffrn_reflns_point_group_measured_fraction_full 0.996
_diffrn_reflns_point_group_measured_fraction_max 0.996
_diffrn_reflns_theta_full 30.170
_diffrn_reflns_theta_max 30.171
_diffrn_reflns_theta_min 2.415
_diffrn_source 'microfocus sealed X-ray tube'
_diffrn_source_type 'Incoatec I\ms'
_diffrn_standards_number 0
_exptl_absorpt_coefficient_mu 0.097
_exptl_absorpt_correction_T_max 0.7460
_exptl_absorpt_correction_T_min 0.7298
_exptl_absorpt_correction_type multi-scan
_exptl_absorpt_process_details
;
SADABS-2016/2 (Bruker,2016/2) was used for absorption correction.
wR2(int) was 0.1453 before and 0.0524 after correction.
The Ratio of minimum to maximum transmission is 0.9783.
The \l/2 correction factor is Not present.
;
_exptl_crystal_colour colourless
_exptl_crystal_colour_primary colourless
_exptl_crystal_density_diffrn 1.448
_exptl_crystal_description block
_exptl_crystal_F_000 800
_exptl_crystal_size_max 0.52
_exptl_crystal_size_mid 0.42
_exptl_crystal_size_min 0.2
_refine_diff_density_max 0.499
_refine_diff_density_min -0.240
_refine_diff_density_rms 0.054
_refine_ls_extinction_coef 0.0054(11)
_refine_ls_extinction_expression Fc^*^=kFc[1+0.001xFc^2^\l^3^/sin(2\q)]^-1/4^
_refine_ls_extinction_method 'SHELXL-2017/1 (Sheldrick 2017)'
_refine_ls_goodness_of_fit_ref 1.028
_refine_ls_hydrogen_treatment constr
_refine_ls_matrix_type full
_refine_ls_number_parameters 264
_refine_ls_number_reflns 5185
_refine_ls_number_restraints 0
_refine_ls_restrained_S_all 1.028
_refine_ls_R_factor_all 0.0495
_refine_ls_R_factor_gt 0.0403
_refine_ls_shift/su_max 0.001
_refine_ls_shift/su_mean 0.000
_refine_ls_structure_factor_coef Fsqd
_refine_ls_weighting_details 'w=1/[\s^2^(Fo^2^)+(0.0549P)^2^+0.9165P] where P=(Fo^2^+2Fc^2^)/3'
_refine_ls_weighting_scheme calc
_refine_ls_wR_factor_gt 0.1021
_refine_ls_wR_factor_ref 0.1076
_reflns_Friedel_coverage 0.000
_reflns_number_gt 4428
_reflns_number_total 5185
_reflns_threshold_expression 'I > 2\s(I)'
_cod_data_source_file ja9b06363_si_002.cif
_cod_data_source_block jdmii25
_cod_database_code 4127711
_shelx_shelxl_version_number 2017/1
_shelx_space_group_comment
;
The symmetry employed for this shelxl refinement is uniquely defined
by the following loop, which should always be used as a source of
symmetry information in preference to the above space-group names.
They are only intended as comments.
;
_shelx_estimated_absorpt_t_max 0.981
_shelx_estimated_absorpt_t_min 0.951
_olex2_refinement_description
;
1. Fixed Uiso
 At 1.2 times of:
  All C(H) groups
 At 1.5 times of:
  All C(H,H,H) groups
2.a Ternary CH refined with riding coordinates:
 C1(H1), C2(H2), C5(H5), C6(H6)
2.b Aromatic/amide H refined with riding coordinates:
 C8(H8), C9(H9), C10(H10), C11(H11), C14(H14), C15(H15), C16(H16), C17(H17),
 C21(H21), C22(H22), C23(H23)
2.c Idealised Me refined as rotating group:
 C24(H24A,H24B,H24C)
;
_olex2_submission_special_instructions 'No special instructions were received'

loop_
_space_group_symop_operation_xyz
'x, y, z'
'-x+1/2, y+1/2, -z+1/2'
'-x, -y, -z'
'x-1/2, -y-1/2, z-1/2'

loop_
_atom_site_label
_atom_site_type_symbol
_atom_site_fract_x
_atom_site_fract_y
_atom_site_fract_z
_atom_site_U_iso_or_equiv
_atom_site_adp_type
_atom_site_occupancy
_atom_site_site_symmetry_order
_atom_site_calc_flag
_atom_site_refinement_flags_posn
O1 O 0.25197(5) 0.57911(12) 0.58934(5) 0.01996(19) Uani 1 1 d .
O2 O 0.21667(5) -0.03949(12) 0.67009(5) 0.01584(17) Uani 1 1 d .
O3 O 0.04692(6) 0.23282(13) 0.66947(5) 0.01888(18) Uani 1 1 d .
N1 N 0.21297(6) 0.27140(13) 0.62110(5) 0.01205(18) Uani 1 1 d .
N2 N -0.03576(6) 0.22638(13) 0.54039(5) 0.01307(18) Uani 1 1 d .
C1 C 0.44057(7) 0.39915(15) 0.63930(6) 0.01063(19) Uani 1 1 d .
H1 H 0.451003 0.535976 0.624752 0.013 Uiso 1 1 calc R
C2 C 0.36147(7) 0.38180(15) 0.68321(6) 0.01167(19) Uani 1 1 d .
H2 H 0.372884 0.468158 0.730774 0.014 Uiso 1 1 calc R
C3 C 0.27126(7) 0.43123(15) 0.62654(7) 0.0132(2) Uani 1 1 d .
C4 C 0.25358(7) 0.11466(16) 0.66710(6) 0.01183(19) Uani 1 1 d .
C5 C 0.35101(7) 0.16934(15) 0.70701(6) 0.01112(19) Uani 1 1 d .
H5 H 0.361839 0.156909 0.765895 0.013 Uiso 1 1 calc R
C6 C 0.41891(7) 0.03794(15) 0.67473(6) 0.01052(18) Uani 1 1 d .
H6 H 0.412683 -0.102028 0.687238 0.013 Uiso 1 1 calc R
C7 C 0.51314(7) 0.11653(15) 0.71200(6) 0.01065(19) Uani 1 1 d .
C8 C 0.58449(7) 0.01490(16) 0.76017(6) 0.0131(2) Uani 1 1 d .
H8 H 0.577504 -0.118028 0.771537 0.016 Uiso 1 1 calc R
C9 C 0.66702(7) 0.11076(17) 0.79188(6) 0.0157(2) Uani 1 1 d .
H9 H 0.716475 0.042135 0.824633 0.019 Uiso 1 1 calc R
C10 C 0.67702(7) 0.30502(18) 0.77578(7) 0.0168(2) Uani 1 1 d .
H10 H 0.732995 0.369120 0.798175 0.020 Uiso 1 1 calc R
C11 C 0.60542(7) 0.40711(16) 0.72690(6) 0.0144(2) Uani 1 1 d .
H11 H 0.612397 0.540285 0.715935 0.017 Uiso 1 1 calc R
C12 C 0.52395(7) 0.31222(15) 0.69446(6) 0.01116(19) Uani 1 1 d .
C13 C 0.41537(7) 0.26843(15) 0.56737(6) 0.01062(19) Uani 1 1 d .
C14 C 0.40432(7) 0.32403(16) 0.48879(6) 0.0136(2) Uani 1 1 d .
H14 H 0.411877 0.455525 0.475580 0.016 Uiso 1 1 calc R
C15 C 0.38196(7) 0.18376(18) 0.42956(6) 0.0163(2) Uani 1 1 d .
H15 H 0.376516 0.219559 0.375799 0.020 Uiso 1 1 calc R
C16 C 0.36755(7) -0.00754(17) 0.44810(7) 0.0163(2) Uani 1 1 d .
H16 H 0.351651 -0.101124 0.407043 0.020 Uiso 1 1 calc R
C17 C 0.37636(7) -0.06266(16) 0.52693(6) 0.0133(2) Uani 1 1 d .
H17 H 0.364955 -0.192630 0.539726 0.016 Uiso 1 1 calc R
C18 C 0.40199(7) 0.07478(15) 0.58638(6) 0.01061(19) Uani 1 1 d .
C19 C 0.12623(7) 0.25991(15) 0.56609(6) 0.0125(2) Uani 1 1 d .
C20 C 0.04629(7) 0.23927(15) 0.59847(6) 0.0129(2) Uani 1 1 d .
C21 C -0.04116(7) 0.23859(15) 0.46103(7) 0.0147(2) Uani 1 1 d .
H21 H -0.099255 0.230555 0.424911 0.018 Uiso 1 1 calc R
C22 C 0.03493(8) 0.26205(17) 0.43249(7) 0.0168(2) Uani 1 1 d .
H22 H 0.030366 0.271567 0.377093 0.020 Uiso 1 1 calc R
C23 C 0.12070(7) 0.27193(16) 0.48685(7) 0.0155(2) Uani 1 1 d .
H23 H 0.174731 0.287005 0.468130 0.019 Uiso 1 1 calc R
C24 C -0.12030(7) 0.20463(18) 0.56779(7) 0.0177(2) Uani 1 1 d .
H24A H -0.110561 0.110536 0.611235 0.027 Uiso 1 1 calc GR
H24B H -0.169375 0.158913 0.523895 0.027 Uiso 1 1 calc GR
H24C H -0.137439 0.329903 0.586524 0.027 Uiso 1 1 calc GR

loop_
_atom_site_aniso_label
_atom_site_aniso_U_11
_atom_site_aniso_U_22
_atom_site_aniso_U_33
_atom_site_aniso_U_23
_atom_site_aniso_U_13
_atom_site_aniso_U_12
O1 0.0137(4) 0.0131(4) 0.0311(5) 0.0040(3) 0.0014(3) 0.0020(3)
O2 0.0135(3) 0.0163(4) 0.0179(4) 0.0023(3) 0.0040(3) -0.0029(3)
O3 0.0140(4) 0.0287(5) 0.0139(4) -0.0029(3) 0.0031(3) 0.0013(3)
N1 0.0082(4) 0.0139(4) 0.0135(4) 0.0007(3) 0.0014(3) -0.0003(3)
N2 0.0096(4) 0.0146(4) 0.0144(4) -0.0009(3) 0.0018(3) 0.0003(3)
C1 0.0089(4) 0.0109(4) 0.0118(4) 0.0006(3) 0.0019(3) -0.0002(3)
C2 0.0092(4) 0.0124(4) 0.0134(5) -0.0017(4) 0.0025(3) -0.0002(3)
C3 0.0098(4) 0.0132(5) 0.0170(5) -0.0022(4) 0.0042(4) 0.0009(3)
C4 0.0097(4) 0.0158(5) 0.0108(4) 0.0001(4) 0.0039(3) 0.0009(3)
C5 0.0093(4) 0.0138(5) 0.0103(4) 0.0003(4) 0.0026(3) -0.0003(3)
C6 0.0102(4) 0.0106(4) 0.0105(4) 0.0011(3) 0.0018(3) 0.0004(3)
C7 0.0094(4) 0.0136(5) 0.0090(4) -0.0001(3) 0.0023(3) 0.0006(3)
C8 0.0125(4) 0.0158(5) 0.0113(4) 0.0020(4) 0.0031(4) 0.0025(4)
C9 0.0105(4) 0.0232(5) 0.0127(5) 0.0022(4) 0.0014(4) 0.0030(4)
C10 0.0099(4) 0.0243(6) 0.0150(5) 0.0010(4) 0.0003(4) -0.0023(4)
C11 0.0118(4) 0.0164(5) 0.0143(5) 0.0005(4) 0.0019(4) -0.0023(4)
C12 0.0095(4) 0.0138(5) 0.0101(4) -0.0001(4) 0.0021(3) 0.0003(3)
C13 0.0074(4) 0.0132(4) 0.0112(4) 0.0002(4) 0.0021(3) 0.0007(3)
C14 0.0107(4) 0.0169(5) 0.0128(5) 0.0033(4) 0.0018(4) -0.0006(4)
C15 0.0141(5) 0.0241(6) 0.0103(5) 0.0015(4) 0.0021(4) -0.0007(4)
C16 0.0148(5) 0.0211(5) 0.0122(5) -0.0041(4) 0.0014(4) -0.0010(4)
C17 0.0118(4) 0.0138(5) 0.0137(5) -0.0011(4) 0.0019(4) 0.0004(4)
C18 0.0077(4) 0.0133(5) 0.0107(4) 0.0004(3) 0.0020(3) 0.0009(3)
C19 0.0096(4) 0.0125(4) 0.0146(5) -0.0006(4) 0.0012(4) -0.0002(3)
C20 0.0101(4) 0.0133(5) 0.0145(5) -0.0016(4) 0.0015(4) 0.0008(3)
C21 0.0143(5) 0.0134(5) 0.0144(5) 0.0005(4) -0.0006(4) 0.0007(4)
C22 0.0182(5) 0.0189(5) 0.0123(5) 0.0024(4) 0.0018(4) -0.0003(4)
C23 0.0143(5) 0.0164(5) 0.0163(5) 0.0016(4) 0.0044(4) -0.0008(4)
C24 0.0103(4) 0.0241(6) 0.0187(5) -0.0020(4) 0.0033(4) 0.0000(4)

loop_
_atom_type_symbol
_atom_type_description
_atom_type_scat_dispersion_real
_atom_type_scat_dispersion_imag
_atom_type_scat_source
C C 0.0033 0.0016 'International Tables Vol C Tables 4.2.6.8 and 6.1.1.4'
H H 0.0000 0.0000 'International Tables Vol C Tables 4.2.6.8 and 6.1.1.4'
N N 0.0061 0.0033 'International Tables Vol C Tables 4.2.6.8 and 6.1.1.4'
O O 0.0106 0.0060 'International Tables Vol C Tables 4.2.6.8 and 6.1.1.4'

loop_
_geom_angle_atom_site_label_1
_geom_angle_atom_site_label_2
_geom_angle_atom_site_label_3
_geom_angle
C3 N1 C19 123.33(9)
C4 N1 C3 112.92(9)
C4 N1 C19 123.20(9)
C20 N2 C24 117.27(9)
C21 N2 C20 123.75(9)
C21 N2 C24 118.95(9)
C2 C1 H1 112.3
C12 C1 H1 112.3
C12 C1 C2 105.95(8)
C12 C1 C13 107.13(8)
C13 C1 H1 112.3
C13 C1 C2 106.55(8)
C1 C2 H2 110.8
C3 C2 C1 109.59(8)
C3 C2 H2 110.8
C3 C2 C5 104.81(8)
C5 C2 C1 109.96(8)
C5 C2 H2 110.8
O1 C3 N1 124.31(10)
O1 C3 C2 127.12(10)
N1 C3 C2 108.52(9)
O2 C4 N1 124.30(10)
O2 C4 C5 127.29(10)
N1 C4 C5 108.31(9)
C2 C5 H5 110.7
C2 C5 C6 109.81(8)
C4 C5 C2 105.29(8)
C4 C5 H5 110.7
C4 C5 C6 109.58(8)
C6 C5 H5 110.7
C5 C6 H6 112.3
C7 C6 C5 105.31(8)
C7 C6 H6 112.3
C7 C6 C18 106.81(8)
C18 C6 C5 107.26(8)
C18 C6 H6 112.3
C8 C7 C6 126.22(9)
C8 C7 C12 120.37(9)
C12 C7 C6 113.41(9)
C7 C8 H8 120.4
C7 C8 C9 119.14(10)
C9 C8 H8 120.4
C8 C9 H9 119.8
C10 C9 C8 120.45(10)
C10 C9 H9 119.8
C9 C10 H10 119.8
C9 C10 C11 120.44(10)
C11 C10 H10 119.8
C10 C11 H11 120.3
C12 C11 C10 119.35(10)
C12 C11 H11 120.3
C7 C12 C1 113.48(9)
C11 C12 C1 126.29(10)
C11 C12 C7 120.23(10)
C14 C13 C1 126.41(9)
C14 C13 C18 120.25(10)
C18 C13 C1 113.33(9)
C13 C14 H14 120.5
C13 C14 C15 118.96(10)
C15 C14 H14 120.5
C14 C15 H15 119.6
C16 C15 C14 120.90(10)
C16 C15 H15 119.6
C15 C16 H16 119.9
C15 C16 C17 120.17(10)
C17 C16 H16 119.9
C16 C17 H17 120.4
C18 C17 C16 119.19(10)
C18 C17 H17 120.4
C13 C18 C6 113.50(9)
C17 C18 C6 126.04(9)
C17 C18 C13 120.46(10)
N1 C19 C20 117.27(9)
C23 C19 N1 120.10(9)
C23 C19 C20 122.62(10)
O3 C20 N2 121.03(9)
O3 C20 C19 125.47(10)
N2 C20 C19 113.50(9)
N2 C21 H21 119.3
C22 C21 N2 121.37(10)
C22 C21 H21 119.3
C21 C22 H22 120.7
C21 C22 C23 118.60(10)
C23 C22 H22 120.7
C19 C23 C22 120.12(10)
C19 C23 H23 119.9
C22 C23 H23 119.9
N2 C24 H24A 109.5
N2 C24 H24B 109.5
N2 C24 H24C 109.5
H24A C24 H24B 109.5
H24A C24 H24C 109.5
H24B C24 H24C 109.5

loop_
_geom_bond_atom_site_label_1
_geom_bond_atom_site_label_2
_geom_bond_distance
O1 C3 1.2067(14)
O2 C4 1.2076(13)
O3 C20 1.2311(14)
N1 C3 1.3993(13)
N1 C4 1.3975(13)
N1 C19 1.4265(13)
N2 C20 1.4010(13)
N2 C21 1.3633(14)
N2 C24 1.4675(14)
C1 H1 1.0000
C1 C2 1.5623(14)
C1 C12 1.5119(14)
C1 C13 1.5148(14)
C2 H2 1.0000
C2 C3 1.5160(14)
C2 C5 1.5425(15)
C4 C5 1.5146(14)
C5 H5 1.0000
C5 C6 1.5660(14)
C6 H6 1.0000
C6 C7 1.5141(14)
C6 C18 1.5157(14)
C7 C8 1.3864(14)
C7 C12 1.4032(14)
C8 H8 0.9500
C8 C9 1.4008(15)
C9 H9 0.9500
C9 C10 1.3858(17)
C10 H10 0.9500
C10 C11 1.3956(15)
C11 H11 0.9500
C11 C12 1.3874(14)
C13 C14 1.3888(14)
C13 C18 1.4033(14)
C14 H14 0.9500
C14 C15 1.3949(16)
C15 H15 0.9500
C15 C16 1.3889(17)
C16 H16 0.9500
C16 C17 1.3961(15)
C17 H17 0.9500
C17 C18 1.3882(14)
C19 C20 1.4502(14)
C19 C23 1.3607(15)
C21 H21 0.9500
C21 C22 1.3606(16)
C22 H22 0.9500
C22 C23 1.4098(15)
C23 H23 0.9500
C24 H24A 0.9800
C24 H24B 0.9800
C24 H24C 0.9800
